data_2017027
loop_
_publ_author_name
'Amarante, Tatiana R.'
'Gon\,calves, Isabel S.'
'Almeida Paz, Filipe A.'

_publ_section_title
;
 Mo~4~(\h^3^-allyl)~4~Cl~2~(OH)~2~(CO)~8~: the first cubane-type Mo^2+^
 organometallic complex with \m~3~-OH and \m~3~-Cl bridges
;
_journal_coeditor_code BG3094
_journal_issue 4
_journal_name_full 'Acta Crystallographica Section C'
_journal_page_first m168
_journal_page_last m170
_journal_paper_doi 10.1107/S0108270109009512
_journal_volume 65
_journal_year 2009
_chemical_formula_iupac '[Mo4 (C3 H5)4 Cl2 (O H)2 (C O)8], C4 H8 O, C13 H8 O'
_chemical_formula_moiety 'C20 H22 Cl2 Mo4 O10, C13 H8 O, C4 H8 O'
_chemical_formula_sum 'C37 H38 Cl2 Mo4 O12'
_chemical_formula_weight 1129.33
_chemical_name_systematic
;
di-\m~3~-chlorido-di-\m~3~-hydroxido-tetrakis[(\h^3^-
allyl)dicarbonylmolybdenum(II)]--9-fluorenone--tetrahydrofuran (1/1/1)
;
_space_group_IT_number 15
_symmetry_cell_setting monoclinic
_symmetry_space_group_name_Hall '-C 2yc'
_symmetry_space_group_name_H-M 'C 1 2/c 1'
_atom_sites_solution_hydrogens mixed
_atom_sites_solution_primary direct
_atom_sites_solution_secondary difmap
_cell_angle_alpha 90.00
_cell_angle_beta 104.133(4)
_cell_angle_gamma 90.00
_cell_formula_units_Z 8
_cell_length_a 46.383(3)
_cell_length_b 10.3975(6)
_cell_length_c 17.3531(12)
_cell_measurement_reflns_used 6231
_cell_measurement_temperature 150(2)
_cell_measurement_theta_max 25.30
_cell_measurement_theta_min 2.40
_cell_volume 8115.5(9)
_computing_cell_refinement 'APEX2 (Bruker, 2006)'
_computing_data_collection 'APEX2 (Bruker, 2006)'
_computing_data_reduction 'SAINT-Plus (Bruker, 2005)'
_computing_molecular_graphics 'DIAMOND (Brandenburg, 2008)'
_computing_publication_material 'SHELXTL (Bruker, 2001)'
_computing_structure_refinement 'SHELXTL (Bruker, 2001)'
_computing_structure_solution 'SHELXTL (Bruker, 2001)'
_diffrn_ambient_temperature 150(2)
_diffrn_measured_fraction_theta_full 0.968
_diffrn_measured_fraction_theta_max 0.968
_diffrn_measurement_device_type 'Bruker X8 KappaCCD APEXII'
_diffrn_measurement_method '\w and \f'
_diffrn_radiation_monochromator graphite
_diffrn_radiation_source 'fine-focus sealed tube'
_diffrn_radiation_type MoK\a
_diffrn_radiation_wavelength 0.71073
_diffrn_reflns_av_R_equivalents 0.0750
_diffrn_reflns_av_sigmaI/netI 0.0841
_diffrn_reflns_limit_h_max 59
_diffrn_reflns_limit_h_min -53
_diffrn_reflns_limit_k_max 12
_diffrn_reflns_limit_k_min -13
_diffrn_reflns_limit_l_max 22
_diffrn_reflns_limit_l_min -22
_diffrn_reflns_number 45728
_diffrn_reflns_theta_full 27.48
_diffrn_reflns_theta_max 27.48
_diffrn_reflns_theta_min 3.62
_exptl_absorpt_coefficient_mu 1.399
_exptl_absorpt_correction_T_max 0.9770
_exptl_absorpt_correction_T_min 0.9181
_exptl_absorpt_correction_type multi-scan
_exptl_absorpt_process_details '(SADABS; Sheldrick, 1998)'
_exptl_crystal_colour Brown
_exptl_crystal_density_diffrn 1.849
_exptl_crystal_density_method 'not measured'
_exptl_crystal_description Block
_exptl_crystal_F_000 4464
_exptl_crystal_size_max 0.06
_exptl_crystal_size_mid 0.03
_exptl_crystal_size_min 0.01
_refine_diff_density_max 0.778
_refine_diff_density_min -0.691
_refine_ls_extinction_method none
_refine_ls_goodness_of_fit_ref 1.005
_refine_ls_hydrogen_treatment mixed
_refine_ls_matrix_type full
_refine_ls_number_parameters 502
_refine_ls_number_reflns 9024
_refine_ls_number_restraints 2
_refine_ls_restrained_S_all 1.005
_refine_ls_R_factor_all 0.0852
_refine_ls_R_factor_gt 0.0427
_refine_ls_shift/su_max 0.001
_refine_ls_shift/su_mean 0.000
_refine_ls_structure_factor_coef Fsqd
_refine_ls_weighting_details 'calc w=1/[\s^2^(Fo^2^)+(0.0279P)^2^+4.2522P] where P=(Fo^2^+2Fc^2^)/3'
_refine_ls_weighting_scheme calc
_refine_ls_wR_factor_gt 0.0704
_refine_ls_wR_factor_ref 0.0813
_reflns_number_gt 6026
_reflns_number_total 9024
_reflns_threshold_expression I>2\s(I)
_cod_data_source_file bg3094.cif
_cod_data_source_block I
_cod_depositor_comments
;
The following automatic conversions were performed:
'_symmetry_cell_setting' value 'Monoclinic' changed to 'monoclinic'
according to '/home/saulius/struct/CIF-dictionaries/cif_core.dic'
dictionary named 'cif_core.dic' version 2.4.1 from
2010-06-29.

'_exptl_absorpt_correction_type' value 'Multi-scan' changed
to 'multi-scan' according to
'/home/saulius/struct/CIF-dictionaries/cif_core.dic' dictionary named
'cif_core.dic' version 2.4.1 from 2010-06-29.

Automatic conversion script
Id: cif_fix_enum 1527 2010-12-29 10:47:43Z saulius 

The following automatic conversions were performed:

'_symmetry_cell_setting' value 'Monoclinic' changed to 'monoclinic'
according to /home/saulius/struct/CIF-dictionaries/cif_core.dic
dictionary named 'cif_core.dic' version 2.4.1 from
2010-06-29.

'_exptl_absorpt_correction_type' value 'Multi-scan'
changed to 'multi-scan' according to
/home/saulius/struct/CIF-dictionaries/cif_core.dic dictionary named
'cif_core.dic' version 2.4.1 from 2010-06-29.

Automatic conversion script
Id: cif_fix_values 1715 2011-07-08 13:25:40Z adriana 
;
_cod_original_cell_volume 8115.6(9)
_cod_original_sg_symbol_H-M 'C 2/c'
_cod_database_code 2017027
_cod_database_fobs_code 2017027

loop_
_symmetry_equiv_pos_as_xyz
'x, y, z'
'-x, y, -z+1/2'
'x+1/2, y+1/2, z'
'-x+1/2, y+1/2, -z+1/2'
'-x, -y, -z'
'x, -y, z-1/2'
'-x+1/2, -y+1/2, -z'
'x+1/2, -y+1/2, z-1/2'

loop_
_atom_site_type_symbol
_atom_site_label
_atom_site_fract_x
_atom_site_fract_y
_atom_site_fract_z
_atom_site_U_iso_or_equiv
_atom_site_adp_type
_atom_site_calc_flag
_atom_site_refinement_flags
_atom_site_occupancy
_atom_site_disorder_assembly
_atom_site_disorder_group
Mo Mo1 0.153906(9) 0.27098(4) 0.18763(2) 0.02183(11) Uani d . 1 . .
Mo Mo2 0.123257(8) 0.46979(3) 0.30633(2) 0.01708(10) Uani d . 1 . .
Mo Mo3 0.179712(9) 0.24969(4) 0.40856(2) 0.02084(10) Uani d . 1 . .
Mo Mo4 0.099568(9) 0.12327(3) 0.27680(2) 0.02027(10) Uani d . 1 . .
Cl Cl1 0.15639(2) 0.08754(10) 0.29343(6) 0.0243(3) Uani d . 1 . .
Cl Cl2 0.12293(2) 0.27126(10) 0.40094(6) 0.0214(2) Uani d . 1 . .
O O9 0.16521(6) 0.3746(3) 0.30538(16) 0.0175(7) Uani d D 1 . .
H H9 0.1771(8) 0.448(2) 0.306(2) 0.026 Uiso d D 1 . .
O O10 0.11234(6) 0.2988(3) 0.22480(16) 0.0182(7) Uani d D 1 . .
H H10 0.0987(7) 0.319(4) 0.1773(14) 0.027 Uiso d D 1 . .
C C1 0.13179(12) 0.1927(5) 0.0890(3) 0.0403(14) Uani d . 1 . .
C C2 0.14788(10) 0.4143(5) 0.1148(3) 0.0295(12) Uani d . 1 . .
C C3 0.18215(11) 0.1257(5) 0.1350(3) 0.0412(14) Uani d . 1 . .
H H3A 0.1716 0.1592 0.0851 0.049 Uiso calc R 1 . .
H H3B 0.1810 0.0366 0.1461 0.049 Uiso calc R 1 . .
C C4 0.19964(12) 0.2090(5) 0.1931(3) 0.0414(14) Uani d . 1 . .
H H4 0.2103 0.1768 0.2432 0.050 Uiso calc R 1 . .
C C5 0.20070(11) 0.3367(5) 0.1750(3) 0.0374(13) Uani d . 1 . .
H H5A 0.1899 0.3676 0.1246 0.045 Uiso calc R 1 . .
H H5B 0.2122 0.3944 0.2127 0.045 Uiso calc R 1 . .
C C6 0.12641(10) 0.6008(4) 0.2309(3) 0.0265(11) Uani d . 1 . .
C C7 0.14481(10) 0.6037(4) 0.3762(3) 0.0245(11) Uani d . 1 . .
C C8 0.07536(10) 0.5381(4) 0.2451(3) 0.0288(12) Uani d . 1 . .
H H8A 0.0851 0.6155 0.2368 0.035 Uiso calc R 1 . .
H H8B 0.0639 0.4918 0.2009 0.035 Uiso calc R 1 . .
C C9 0.07787(10) 0.4926(4) 0.3218(3) 0.0259(11) Uani d . 1 . .
H H9A 0.0683 0.4154 0.3311 0.031 Uiso calc R 1 . .
C C10 0.09501(10) 0.5647(4) 0.3849(3) 0.0283(12) Uani d . 1 . .
H H10A 0.1044 0.6417 0.3744 0.034 Uiso calc R 1 . .
H H10B 0.0972 0.5365 0.4381 0.034 Uiso calc R 1 . .
C C11 0.21999(12) 0.2549(5) 0.3974(3) 0.0327(12) Uani d . 1 . .
C C12 0.19569(10) 0.3896(5) 0.4799(3) 0.0283(12) Uani d . 1 . .
C C13 0.20513(14) 0.0655(5) 0.4617(3) 0.0524(17) Uani d . 1 . .
H H13A 0.2219 0.1207 0.4762 0.063 Uiso calc R 1 . .
H H13B 0.2055 -0.0059 0.4278 0.063 Uiso calc R 1 . .
C C14 0.17986(14) 0.0893(5) 0.4903(3) 0.0452(15) Uani d . 1 . .
H H14 0.1628 0.0353 0.4765 0.054 Uiso calc R 1 . .
C C15 0.18079(12) 0.1957(5) 0.5398(3) 0.0382(14) Uani d . 1 . .
H H15A 0.1980 0.2484 0.5527 0.046 Uiso calc R 1 . .
H H15B 0.1642 0.2156 0.5606 0.046 Uiso calc R 1 . .
C C16 0.08570(11) 0.0388(4) 0.1750(3) 0.0301(12) Uani d . 1 . .
C C17 0.05839(11) 0.1727(4) 0.2490(3) 0.0286(12) Uani d . 1 . .
C C18 0.10047(11) -0.0997(4) 0.2899(3) 0.0359(13) Uani d . 1 . .
H H18A 0.0833 -0.0962 0.2469 0.043 Uiso calc R 1 . .
H H18B 0.1175 -0.1465 0.2844 0.043 Uiso calc R 1 . .
C C19 0.10079(11) -0.0360(4) 0.3611(3) 0.0312(12) Uani d . 1 . .
H H19 0.1177 -0.0381 0.4048 0.037 Uiso calc R 1 . .
C C20 0.07531(11) 0.0303(5) 0.3649(3) 0.0357(13) Uani d . 1 . .
H H20A 0.0586 0.0311 0.3204 0.043 Uiso calc R 1 . .
H H20B 0.0745 0.0751 0.4121 0.043 Uiso calc R 1 . .
O O1 0.11840(9) 0.1534(4) 0.0291(2) 0.0661(13) Uani d . 1 . .
O O2 0.14398(8) 0.4973(3) 0.0676(2) 0.0410(9) Uani d . 1 . .
O O3 0.12818(8) 0.6852(3) 0.1875(2) 0.0401(9) Uani d . 1 . .
O O4 0.15803(7) 0.6861(3) 0.4147(2) 0.0364(9) Uani d . 1 . .
O O5 0.24443(8) 0.2638(4) 0.3922(2) 0.0531(11) Uani d . 1 . .
O O6 0.20698(8) 0.4704(3) 0.5225(2) 0.0413(9) Uani d . 1 . .
O O7 0.07622(8) -0.0127(3) 0.1146(2) 0.0442(10) Uani d . 1 . .
O O8 0.03293(8) 0.1972(3) 0.2287(2) 0.0441(10) Uani d . 1 . .
O O11 0.20647(7) 0.5680(3) 0.3076(2) 0.0381(9) Uani d . 1 . .
C C21 0.20499(14) 0.6589(6) 0.2445(4) 0.0601(18) Uani d . 1 . .
H H21A 0.1848 0.6598 0.2085 0.072 Uiso calc R 1 . .
H H21B 0.2195 0.6363 0.2132 0.072 Uiso calc R 1 . .
C C22 0.21233(17) 0.7883(6) 0.2837(5) 0.087(3) Uani d . 1 . .
H H22A 0.1941 0.8396 0.2804 0.105 Uiso calc R 1 . .
H H22B 0.2260 0.8372 0.2587 0.105 Uiso calc R 1 . .
C C23 0.22757(16) 0.7545(6) 0.3712(5) 0.077(2) Uani d . 1 . .
H H23A 0.2473 0.7959 0.3882 0.093 Uiso calc R 1 . .
H H23B 0.2152 0.7815 0.4074 0.093 Uiso calc R 1 . .
C C24 0.23038(13) 0.6110(6) 0.3697(3) 0.0557(17) Uani d . 1 . .
H H24A 0.2497 0.5860 0.3592 0.067 Uiso calc R 1 . .
H H24B 0.2290 0.5735 0.4211 0.067 Uiso calc R 1 . .
O O12 0.06712(8) 0.3163(3) 0.0882(2) 0.0468(10) Uani d . 1 . .
C C25 0.01314(10) 0.3510(4) -0.0922(3) 0.0230(11) Uani d . 1 . .
C C26 -0.00749(10) 0.2984(5) -0.1559(3) 0.0329(12) Uani d . 1 . .
H H26 -0.0183 0.3511 -0.1978 0.039 Uiso calc R 1 . .
C C27 -0.01189(11) 0.1665(5) -0.1566(3) 0.0399(14) Uani d . 1 . .
H H27 -0.0262 0.1289 -0.1993 0.048 Uiso calc R 1 . .
C C28 0.00396(11) 0.0883(5) -0.0969(3) 0.0395(14) Uani d . 1 . .
H H28 0.0003 -0.0017 -0.0987 0.047 Uiso calc R 1 . .
C C29 0.02499(11) 0.1401(5) -0.0349(3) 0.0343(13) Uani d . 1 . .
H H29 0.0363 0.0863 0.0056 0.041 Uiso calc R 1 . .
C C30 0.02939(10) 0.2717(4) -0.0324(3) 0.0267(11) Uani d . 1 . .
C C31 0.05013(11) 0.3536(5) 0.0271(3) 0.0308(12) Uani d . 1 . .
C C32 0.04478(11) 0.4884(4) -0.0023(3) 0.0283(12) Uani d . 1 . .
C C33 0.05795(12) 0.6009(5) 0.0291(3) 0.0363(13) Uani d . 1 . .
H H33 0.0733 0.6007 0.0767 0.044 Uiso calc R 1 . .
C C34 0.04843(13) 0.7148(5) -0.0103(3) 0.0416(14) Uani d . 1 . .
H H34 0.0571 0.7941 0.0105 0.050 Uiso calc R 1 . .
C C35 0.02618(12) 0.7130(5) -0.0802(3) 0.0416(14) Uani d . 1 . .
H H35 0.0199 0.7919 -0.1065 0.050 Uiso calc R 1 . .
C C36 0.01282(11) 0.5987(5) -0.1128(3) 0.0353(13) Uani d . 1 . .
H H36 -0.0025 0.5988 -0.1606 0.042 Uiso calc R 1 . .
C C37 0.02246(10) 0.4857(4) -0.0735(3) 0.0264(11) Uani d . 1 . .

loop_
_atom_site_aniso_label
_atom_site_aniso_U_11
_atom_site_aniso_U_22
_atom_site_aniso_U_33
_atom_site_aniso_U_12
_atom_site_aniso_U_13
_atom_site_aniso_U_23
Mo1 0.0260(2) 0.0235(2) 0.0155(2) 0.00310(17) 0.00423(18) -0.00270(17)
Mo2 0.0193(2) 0.0138(2) 0.0177(2) 0.00146(16) 0.00363(17) -0.00048(16)
Mo3 0.0210(2) 0.0217(2) 0.0170(2) 0.00357(17) -0.00075(17) 0.00064(17)
Mo4 0.0231(2) 0.0141(2) 0.0211(2) -0.00070(16) 0.00063(18) 0.00037(17)
Cl1 0.0271(7) 0.0183(6) 0.0252(6) 0.0033(5) 0.0017(5) -0.0008(5)
Cl2 0.0248(6) 0.0201(6) 0.0186(6) -0.0007(5) 0.0041(5) 0.0015(5)
O9 0.0197(18) 0.0174(16) 0.0153(15) -0.0007(13) 0.0039(13) -0.0006(13)
O10 0.0188(18) 0.0184(17) 0.0138(16) 0.0042(12) -0.0033(13) 0.0007(13)
C1 0.040(4) 0.047(4) 0.034(3) -0.005(3) 0.011(3) -0.015(3)
C2 0.031(3) 0.038(3) 0.020(3) 0.004(2) 0.008(2) -0.003(2)
C3 0.042(4) 0.037(3) 0.044(3) 0.014(3) 0.010(3) -0.010(3)
C4 0.039(4) 0.055(4) 0.032(3) 0.009(3) 0.014(3) -0.006(3)
C5 0.041(3) 0.034(3) 0.038(3) 0.010(3) 0.011(3) -0.003(3)
C6 0.030(3) 0.022(3) 0.030(3) 0.004(2) 0.011(2) -0.004(2)
C7 0.021(3) 0.027(3) 0.028(3) 0.005(2) 0.010(2) -0.002(2)
C8 0.019(3) 0.029(3) 0.036(3) -0.001(2) 0.002(2) -0.001(2)
C9 0.019(3) 0.023(3) 0.039(3) 0.003(2) 0.012(2) 0.001(2)
C10 0.026(3) 0.035(3) 0.031(3) -0.004(2) 0.021(2) -0.004(2)
C11 0.036(3) 0.033(3) 0.027(3) 0.009(2) 0.004(3) -0.002(2)
C12 0.021(3) 0.037(3) 0.026(3) 0.004(2) 0.006(2) 0.000(2)
C13 0.070(5) 0.022(3) 0.051(4) 0.012(3) -0.012(3) 0.002(3)
C14 0.055(4) 0.033(3) 0.035(3) -0.005(3) -0.013(3) 0.021(3)
C15 0.041(3) 0.050(4) 0.023(3) -0.006(3) 0.007(2) 0.015(3)
C16 0.030(3) 0.023(3) 0.034(3) -0.004(2) 0.000(2) 0.001(2)
C17 0.028(3) 0.020(3) 0.035(3) -0.007(2) 0.003(2) -0.001(2)
C18 0.040(3) 0.016(3) 0.047(3) 0.003(2) 0.000(3) 0.009(2)
C19 0.038(3) 0.019(3) 0.034(3) -0.002(2) 0.003(3) 0.014(2)
C20 0.045(4) 0.037(3) 0.026(3) -0.003(3) 0.010(3) 0.004(2)
O1 0.075(3) 0.083(3) 0.036(3) -0.014(3) 0.005(2) -0.022(2)
O2 0.052(3) 0.046(2) 0.027(2) 0.0087(18) 0.0123(18) 0.0120(18)
O3 0.057(3) 0.026(2) 0.042(2) 0.0067(18) 0.0227(19) 0.0116(18)
O4 0.037(2) 0.029(2) 0.041(2) -0.0041(17) 0.0064(18) -0.0153(17)
O5 0.025(2) 0.086(3) 0.047(2) 0.011(2) 0.006(2) -0.015(2)
O6 0.042(2) 0.044(2) 0.034(2) -0.0094(18) 0.0035(18) -0.0170(18)
O7 0.054(3) 0.034(2) 0.035(2) -0.0098(18) -0.0080(19) -0.0115(18)
O8 0.022(2) 0.044(2) 0.061(3) 0.0018(17) -0.0010(19) 0.0065(19)
O11 0.034(2) 0.035(2) 0.043(2) -0.0105(16) 0.0056(18) 0.0048(18)
C21 0.050(4) 0.058(4) 0.068(5) -0.005(3) 0.006(3) 0.022(4)
C22 0.089(6) 0.037(4) 0.144(8) 0.013(4) 0.044(6) 0.019(5)
C23 0.085(6) 0.053(5) 0.114(7) -0.031(4) 0.062(5) -0.035(5)
C24 0.048(4) 0.063(4) 0.053(4) -0.021(3) 0.008(3) 0.006(3)
O12 0.051(3) 0.043(2) 0.032(2) 0.0034(18) -0.0174(19) 0.0015(18)
C25 0.014(3) 0.032(3) 0.023(3) 0.001(2) 0.006(2) -0.002(2)
C26 0.018(3) 0.051(4) 0.026(3) 0.005(2) 0.000(2) 0.003(2)
C27 0.029(3) 0.050(4) 0.038(3) -0.010(3) 0.004(3) -0.014(3)
C28 0.038(3) 0.030(3) 0.050(4) -0.007(3) 0.010(3) -0.007(3)
C29 0.032(3) 0.031(3) 0.035(3) 0.004(2) 0.000(3) 0.002(2)
C30 0.023(3) 0.031(3) 0.026(3) -0.001(2) 0.004(2) -0.003(2)
C31 0.030(3) 0.037(3) 0.021(3) 0.000(2) -0.001(2) 0.004(2)
C32 0.030(3) 0.032(3) 0.026(3) 0.003(2) 0.014(2) 0.002(2)
C33 0.043(4) 0.039(3) 0.030(3) -0.013(3) 0.016(3) -0.008(3)
C34 0.066(4) 0.024(3) 0.044(4) -0.006(3) 0.031(3) -0.003(3)
C35 0.048(4) 0.030(3) 0.052(4) 0.010(3) 0.022(3) 0.011(3)
C36 0.031(3) 0.040(3) 0.036(3) 0.013(2) 0.011(3) 0.006(3)
C37 0.023(3) 0.031(3) 0.028(3) 0.007(2) 0.011(2) 0.006(2)

loop_
_atom_type_symbol
_atom_type_description
_atom_type_scat_dispersion_real
_atom_type_scat_dispersion_imag
_atom_type_scat_source
C C 0.0033 0.0016 'International Tables Vol C Tables 4.2.6.8 and 6.1.1.4'
H H 0.0000 0.0000 'International Tables Vol C Tables 4.2.6.8 and 6.1.1.4'
O O 0.0106 0.0060 'International Tables Vol C Tables 4.2.6.8 and 6.1.1.4'
Cl Cl 0.1484 0.1585 'International Tables Vol C Tables 4.2.6.8 and 6.1.1.4'
Mo Mo -1.6832 0.6857 'International Tables Vol C Tables 4.2.6.8 and 6.1.1.4'

loop_
_geom_angle_atom_site_label_1
_geom_angle_atom_site_label_2
_geom_angle_atom_site_label_3
_geom_angle_site_symmetry_1
_geom_angle_site_symmetry_3
_geom_angle
_geom_angle_publ_flag
C2 Mo1 C1 . . 77.6(2) no
C2 Mo1 O10 . . 95.38(16) no
C1 Mo1 O10 . . 90.08(17) no
C2 Mo1 C4 . . 103.8(2) no
C1 Mo1 C4 . . 102.2(2) no
O10 Mo1 C4 . . 158.98(16) no
C2 Mo1 O9 . . 100.90(15) no
C1 Mo1 O9 . . 162.30(17) no
O10 Mo1 O9 . . 72.41(10) no
C4 Mo1 O9 . . 95.29(15) no
C2 Mo1 C3 . . 104.43(19) no
C1 Mo1 C3 . . 67.0(2) no
O10 Mo1 C3 . . 145.01(15) no
C4 Mo1 C3 . . 36.54(17) no
O9 Mo1 C3 . . 129.56(15) no
C2 Mo1 C5 . . 72.66(19) no
C1 Mo1 C5 . . 110.0(2) no
O10 Mo1 C5 . . 153.06(14) no
C4 Mo1 C5 . . 34.95(17) no
O9 Mo1 C5 . . 85.97(14) no
C3 Mo1 C5 . . 61.82(18) no
C2 Mo1 Cl1 . . 172.66(14) no
C1 Mo1 Cl1 . . 103.57(16) no
O10 Mo1 Cl1 . . 77.42(8) no
C4 Mo1 Cl1 . . 83.10(15) no
O9 Mo1 Cl1 . . 75.71(7) no
C3 Mo1 Cl1 . . 82.56(14) no
C5 Mo1 Cl1 . . 113.22(13) no
C6 Mo2 C7 . . 78.72(19) no
C6 Mo2 O9 . . 95.74(15) no
C7 Mo2 O9 . . 90.32(15) no
C6 Mo2 C9 . . 103.96(18) no
C7 Mo2 C9 . . 101.99(18) no
O9 Mo2 C9 . . 158.42(14) no
C6 Mo2 O10 . . 100.08(15) no
C7 Mo2 O10 . . 162.79(15) no
O9 Mo2 O10 . . 72.65(10) no
C9 Mo2 O10 . . 94.98(14) no
C6 Mo2 C8 . . 72.25(18) no
C7 Mo2 C8 . . 110.66(17) no
O9 Mo2 C8 . . 152.45(14) no
C9 Mo2 C8 . . 35.63(15) no
O10 Mo2 C8 . . 84.90(13) no
C6 Mo2 C10 . . 104.24(18) no
C7 Mo2 C10 . . 67.09(17) no
O9 Mo2 C10 . . 145.62(14) no
C9 Mo2 C10 . . 35.96(15) no
O10 Mo2 C10 . . 129.07(14) no
C8 Mo2 C10 . . 61.78(16) no
C6 Mo2 Cl2 . . 172.78(13) no
C7 Mo2 Cl2 . . 104.56(13) no
O9 Mo2 Cl2 . . 77.94(8) no
C9 Mo2 Cl2 . . 81.81(12) no
O10 Mo2 Cl2 . . 74.85(7) no
C8 Mo2 Cl2 . . 111.89(12) no
C10 Mo2 Cl2 . . 82.98(12) no
C11 Mo3 C12 . . 79.3(2) no
C11 Mo3 O9 . . 90.72(16) no
C12 Mo3 O9 . . 94.06(16) no
C11 Mo3 C14 . . 103.7(2) no
C12 Mo3 C14 . . 102.6(2) no
O9 Mo3 C14 . . 159.63(16) no
C11 Mo3 C13 . . 69.6(2) no
C12 Mo3 C13 . . 106.7(2) no
O9 Mo3 C13 . . 147.47(17) no
C14 Mo3 C13 . . 36.09(19) no
C11 Mo3 C15 . . 108.37(19) no
C12 Mo3 C15 . . 69.08(19) no
O9 Mo3 C15 . . 150.81(15) no
C14 Mo3 C15 . . 35.77(18) no
C13 Mo3 C15 . . 61.7(2) no
C11 Mo3 Cl2 . . 169.32(15) no
C12 Mo3 Cl2 . . 101.04(14) no
O9 Mo3 Cl2 . . 78.61(8) no
C14 Mo3 Cl2 . . 86.67(17) no
C13 Mo3 Cl2 . . 119.94(17) no
C15 Mo3 Cl2 . . 81.45(13) no
C11 Mo3 Cl1 . . 99.80(14) no
C12 Mo3 Cl1 . . 170.81(14) no
O9 Mo3 Cl1 . . 76.78(8) no
C14 Mo3 Cl1 . . 86.53(15) no
C13 Mo3 Cl1 . . 81.25(14) no
C15 Mo3 Cl1 . . 119.53(13) no
Cl2 Mo3 Cl1 . . 78.14(4) no
C17 Mo4 C16 . . 78.7(2) no
C17 Mo4 O10 . . 91.50(15) no
C16 Mo4 O10 . . 93.75(15) no
C17 Mo4 C19 . . 103.35(19) no
C16 Mo4 C19 . . 102.35(19) no
O10 Mo4 C19 . . 159.88(15) no
C17 Mo4 C20 . . 70.41(19) no
C16 Mo4 C20 . . 107.82(19) no
O10 Mo4 C20 . . 147.78(14) no
C19 Mo4 C20 . . 35.54(16) no
C17 Mo4 C18 . . 106.47(18) no
C16 Mo4 C18 . . 68.37(18) no
O10 Mo4 C18 . . 150.80(15) no
C19 Mo4 C18 . . 35.84(16) no
C20 Mo4 C18 . . 61.39(17) no
C17 Mo4 Cl1 . . 168.99(14) no
C16 Mo4 Cl1 . . 97.93(14) no
O10 Mo4 Cl1 . . 78.20(8) no
C19 Mo4 Cl1 . . 87.59(13) no
C20 Mo4 Cl1 . . 120.52(13) no
C18 Mo4 Cl1 . . 81.59(13) no
C17 Mo4 Cl2 . . 103.47(14) no
C16 Mo4 Cl2 . . 169.18(14) no
O10 Mo4 Cl2 . . 75.66(8) no
C19 Mo4 Cl2 . . 87.58(13) no
C20 Mo4 Cl2 . . 82.76(13) no
C18 Mo4 Cl2 . . 120.28(13) no
Cl1 Mo4 Cl2 . . 77.96(3) no
Mo4 Cl1 Mo1 . . 87.06(3) no
Mo4 Cl1 Mo3 . . 102.09(4) no
Mo1 Cl1 Mo3 . . 90.30(4) no
Mo3 Cl2 Mo2 . . 86.55(3) no
Mo3 Cl2 Mo4 . . 101.42(4) no
Mo2 Cl2 Mo4 . . 90.68(3) no
Mo3 O9 Mo2 . . 111.09(12) no
Mo3 O9 Mo1 . . 114.60(12) no
Mo2 O9 Mo1 . . 102.27(11) no
Mo3 O9 H9 . . 115(3) no
Mo2 O9 H9 . . 99(3) no
Mo1 O9 H9 . . 113(3) no
Mo4 O10 Mo1 . . 110.99(12) no
Mo4 O10 Mo2 . . 116.29(12) no
Mo1 O10 Mo2 . . 102.10(11) no
Mo4 O10 H10 . . 111(3) no
Mo1 O10 H10 . . 103(3) no
Mo2 O10 H10 . . 112(3) no
O1 C1 Mo1 . . 176.2(5) no
O2 C2 Mo1 . . 176.9(4) no
C4 C3 Mo1 . . 66.7(3) no
C4 C3 H3A . . 120.0 no
Mo1 C3 H3A . . 84.6 no
C4 C3 H3B . . 120.0 no
Mo1 C3 H3B . . 119.3 no
H3A C3 H3B . . 120.0 no
C5 C4 C3 . . 118.3(5) no
C5 C4 Mo1 . . 78.1(3) no
C3 C4 Mo1 . . 76.7(3) no
C5 C4 H4 . . 120.9 no
C3 C4 H4 . . 120.9 no
Mo1 C4 H4 . . 115.1 no
C4 C5 Mo1 . . 66.9(3) no
C4 C5 H5A . . 120.0 no
Mo1 C5 H5A . . 83.9 no
C4 C5 H5B . . 120.0 no
Mo1 C5 H5B . . 119.9 no
H5A C5 H5B . . 120.0 no
O3 C6 Mo2 . . 176.7(4) no
O4 C7 Mo2 . . 176.7(4) no
C9 C8 Mo2 . . 67.1(2) no
C9 C8 H8A . . 120.0 no
Mo2 C8 H8A . . 83.8 no
C9 C8 H8B . . 120.0 no
Mo2 C8 H8B . . 119.7 no
H8A C8 H8B . . 120.0 no
C8 C9 C10 . . 117.7(4) no
C8 C9 Mo2 . . 77.2(3) no
C10 C9 Mo2 . . 77.1(3) no
C8 C9 H9A . . 121.2 no
C10 C9 H9A . . 121.2 no
Mo2 C9 H9A . . 115.5 no
C9 C10 Mo2 . . 67.0(2) no
C9 C10 H10A . . 120.0 no
Mo2 C10 H10A . . 84.0 no
C9 C10 H10B . . 120.0 no
Mo2 C10 H10B . . 119.7 no
H10A C10 H10B . . 120.0 no
O5 C11 Mo3 . . 176.7(4) no
O6 C12 Mo3 . . 175.7(4) no
C14 C13 Mo3 . . 66.9(3) no
C14 C13 H13A . . 120.0 no
Mo3 C13 H13A . . 84.8 no
C14 C13 H13B . . 120.0 no
Mo3 C13 H13B . . 118.9 no
H13A C13 H13B . . 120.0 no
C15 C14 C13 . . 117.1(5) no
C15 C14 Mo3 . . 77.8(3) no
C13 C14 Mo3 . . 77.1(3) no
C15 C14 H14 . . 121.5 no
C13 C14 H14 . . 121.5 no
Mo3 C14 H14 . . 114.6 no
C14 C15 Mo3 . . 66.4(3) no
C14 C15 H15A . . 120.0 no
Mo3 C15 H15A . . 84.7 no
C14 C15 H15B . . 120.0 no
Mo3 C15 H15B . . 119.5 no
H15A C15 H15B . . 120.0 no
O7 C16 Mo4 . . 177.1(4) no
O8 C17 Mo4 . . 176.1(4) no
C19 C18 Mo4 . . 67.1(2) no
C19 C18 H18A . . 120.0 no
Mo4 C18 H18A . . 83.9 no
C19 C18 H18B . . 120.0 no
Mo4 C18 H18B . . 119.7 no
H18A C18 H18B . . 120.0 no
C20 C19 C18 . . 117.0(5) no
C20 C19 Mo4 . . 76.9(3) no
C18 C19 Mo4 . . 77.1(3) no
C20 C19 H19 . . 121.5 no
C18 C19 H19 . . 121.5 no
Mo4 C19 H19 . . 115.5 no
C19 C20 Mo4 . . 67.5(3) no
C19 C20 H20A . . 120.0 no
Mo4 C20 H20A . . 83.7 no
C19 C20 H20B . . 120.0 no
Mo4 C20 H20B . . 119.4 no
H20A C20 H20B . . 120.0 no
C24 O11 C21 . . 104.8(4) no
O11 C21 C22 . . 106.2(5) no
O11 C21 H21A . . 110.5 no
C22 C21 H21A . . 110.5 no
O11 C21 H21B . . 110.5 no
C22 C21 H21B . . 110.5 no
H21A C21 H21B . . 108.7 no
C21 C22 C23 . . 103.8(5) no
C21 C22 H22A . . 111.0 no
C23 C22 H22A . . 111.0 no
C21 C22 H22B . . 111.0 no
C23 C22 H22B . . 111.0 no
H22A C22 H22B . . 109.0 no
C24 C23 C22 . . 103.2(5) no
C24 C23 H23A . . 111.1 no
C22 C23 H23A . . 111.1 no
C24 C23 H23B . . 111.1 no
C22 C23 H23B . . 111.1 no
H23A C23 H23B . . 109.1 no
O11 C24 C23 . . 105.8(5) no
O11 C24 H24A . . 110.6 no
C23 C24 H24A . . 110.6 no
O11 C24 H24B . . 110.6 no
C23 C24 H24B . . 110.6 no
H24A C24 H24B . . 108.7 no
C26 C25 C30 . . 120.2(4) no
C26 C25 C37 . . 131.1(4) no
C30 C25 C37 . . 108.7(4) no
C25 C26 C27 . . 118.0(5) no
C25 C26 H26 . . 121.0 no
C27 C26 H26 . . 121.0 no
C28 C27 C26 . . 121.7(5) no
C28 C27 H27 . . 119.1 no
C26 C27 H27 . . 119.1 no
C29 C28 C27 . . 120.3(5) no
C29 C28 H28 . . 119.9 no
C27 C28 H28 . . 119.9 no
C28 C29 C30 . . 118.9(5) no
C28 C29 H29 . . 120.6 no
C30 C29 H29 . . 120.6 no
C29 C30 C25 . . 120.9(4) no
C29 C30 C31 . . 130.6(4) no
C25 C30 C31 . . 108.5(4) no
O12 C31 C32 . . 127.9(5) no
O12 C31 C30 . . 126.2(4) no
C32 C31 C30 . . 105.9(4) no
C33 C32 C37 . . 121.9(5) no
C33 C32 C31 . . 130.2(5) no
C37 C32 C31 . . 107.9(4) no
C32 C33 C34 . . 118.5(5) no
C32 C33 H33 . . 120.8 no
C34 C33 H33 . . 120.8 no
C33 C34 C35 . . 119.9(5) no
C33 C34 H34 . . 120.0 no
C35 C34 H34 . . 120.0 no
C34 C35 C36 . . 121.9(5) no
C34 C35 H35 . . 119.1 no
C36 C35 H35 . . 119.1 no
C37 C36 C35 . . 117.9(5) no
C37 C36 H36 . . 121.1 no
C35 C36 H36 . . 121.1 no
C36 C37 C32 . . 119.9(5) no
C36 C37 C25 . . 131.1(5) no
C32 C37 C25 . . 109.0(4) no

loop_
_geom_bond_atom_site_label_1
_geom_bond_atom_site_label_2
_geom_bond_site_symmetry_2
_geom_bond_distance
_geom_bond_publ_flag
Mo1 C1 . 1.947(5) yes
Mo1 C2 . 1.930(5) yes
Mo1 C3 . 2.327(5) yes
Mo1 C4 . 2.197(5) yes
Mo1 C5 . 2.337(5) yes
Mo1 O9 . 2.255(3) yes
Mo1 O10 . 2.196(3) yes
Mo1 Cl1 . 2.6302(11) yes
Mo2 C6 . 1.919(5) yes
Mo2 C7 . 1.953(5) yes
Mo2 C8 . 2.327(4) yes
Mo2 C9 . 2.199(4) yes
Mo2 C10 . 2.328(4) yes
Mo2 O9 . 2.187(3) yes
Mo2 O10 . 2.252(3) yes
Mo2 Cl2 . 2.6399(11) yes
Mo3 C11 . 1.926(6) yes
Mo3 C12 . 1.937(5) yes
Mo3 C13 . 2.319(5) yes
Mo3 C14 . 2.188(5) yes
Mo3 C15 . 2.334(4) yes
Mo3 O9 . 2.181(3) yes
Mo3 Cl2 . 2.6142(12) yes
Mo3 Cl1 . 2.6361(11) yes
Mo4 C16 . 1.937(5) yes
Mo4 C17 . 1.922(5) yes
Mo4 C18 . 2.329(4) yes
Mo4 C19 . 2.200(4) yes
Mo4 C20 . 2.319(5) yes
Mo4 O10 . 2.181(3) yes
Mo4 Cl1 . 2.6068(12) yes
Mo4 Cl2 . 2.6538(11) yes
O9 H9 . 0.94(3) no
O10 H10 . 0.93(3) no
C1 O1 . 1.147(5) no
C2 O2 . 1.172(5) no
C3 C4 . 1.424(7) no
C3 H3A . 0.9500 no
C3 H3B . 0.9500 no
C4 C5 . 1.368(7) no
C4 H4 . 0.9500 no
C5 H5A . 0.9500 no
C5 H5B . 0.9500 no
C6 O3 . 1.172(5) no
C7 O4 . 1.164(5) no
C8 C9 . 1.390(6) no
C8 H8A . 0.9500 no
C8 H8B . 0.9500 no
C9 C10 . 1.403(6) no
C9 H9A . 0.9500 no
C10 H10A . 0.9500 no
C10 H10B . 0.9500 no
C11 O5 . 1.162(6) no
C12 O6 . 1.156(5) no
C13 C14 . 1.402(7) no
C13 H13A . 0.9500 no
C13 H13B . 0.9500 no
C14 C15 . 1.396(7) no
C14 H14 . 0.9500 no
C15 H15A . 0.9500 no
C15 H15B . 0.9500 no
C16 O7 . 1.163(5) no
C17 O8 . 1.175(5) no
C18 C19 . 1.399(6) no
C18 H18A . 0.9500 no
C18 H18B . 0.9500 no
C19 C20 . 1.384(6) no
C19 H19 . 0.9500 no
C20 H20A . 0.9500 no
C20 H20B . 0.9500 no
O11 C24 . 1.417(6) no
O11 C21 . 1.435(6) no
C21 C22 . 1.509(8) no
C21 H21A . 0.9900 no
C21 H21B . 0.9900 no
C22 C23 . 1.551(9) no
C22 H22A . 0.9900 no
C22 H22B . 0.9900 no
C23 C24 . 1.499(8) no
C23 H23A . 0.9900 no
C23 H23B . 0.9900 no
C24 H24A . 0.9900 no
C24 H24B . 0.9900 no
O12 C31 . 1.219(5) no
C25 C26 . 1.385(6) no
C25 C30 . 1.393(6) no
C25 C37 . 1.478(6) no
C26 C27 . 1.386(7) no
C26 H26 . 0.9500 no
C27 C28 . 1.379(7) no
C27 H27 . 0.9500 no
C28 C29 . 1.373(6) no
C28 H28 . 0.9500 no
C29 C30 . 1.383(6) no
C29 H29 . 0.9500 no
C30 C31 . 1.494(6) no
C31 C32 . 1.492(6) no
C32 C33 . 1.369(6) no
C32 C37 . 1.405(6) no
C33 C34 . 1.385(7) no
C33 H33 . 0.9500 no
C34 C35 . 1.387(7) no
C34 H34 . 0.9500 no
C35 C36 . 1.395(7) no
C35 H35 . 0.9500 no
C36 C37 . 1.377(6) no
C36 H36 . 0.9500 no

loop_
_geom_hbond_atom_site_label_D
_geom_hbond_atom_site_label_H
_geom_hbond_atom_site_label_A
_geom_hbond_site_symmetry_A
_geom_hbond_distance_DH
_geom_hbond_distance_HA
_geom_hbond_distance_DA
_geom_hbond_angle_DHA
O9 H9 O11 . 0.94(3) 1.84(3) 2.770(4) 169(4)
O10 H10 O12 . 0.93(3) 1.851(16) 2.761(4) 164(4)

loop_
_geom_torsion_atom_site_label_1
_geom_torsion_atom_site_label_2
_geom_torsion_atom_site_label_3
_geom_torsion_atom_site_label_4
_geom_torsion_site_symmetry_1
_geom_torsion_site_symmetry_2
_geom_torsion_site_symmetry_3
_geom_torsion_site_symmetry_4
_geom_torsion
_geom_torsion_publ_flag
C17 Mo4 Cl1 Mo1 . . . . 4.2(7) no
C16 Mo4 Cl1 Mo1 . . . . 75.43(14) no
O10 Mo4 Cl1 Mo1 . . . . -16.77(8) no
C19 Mo4 Cl1 Mo1 . . . . 177.56(13) no
C20 Mo4 Cl1 Mo1 . . . . -168.42(14) no
C18 Mo4 Cl1 Mo1 . . . . 142.04(13) no
Cl2 Mo4 Cl1 Mo1 . . . . -94.40(3) no
C17 Mo4 Cl1 Mo3 . . . . 93.9(7) no
C16 Mo4 Cl1 Mo3 . . . . 165.10(14) no
O10 Mo4 Cl1 Mo3 . . . . 72.91(8) no
C19 Mo4 Cl1 Mo3 . . . . -92.77(14) no
C20 Mo4 Cl1 Mo3 . . . . -78.75(15) no
C18 Mo4 Cl1 Mo3 . . . . -128.28(13) no
Cl2 Mo4 Cl1 Mo3 . . . . -4.73(4) no
C1 Mo1 Cl1 Mo4 . . . . -70.30(16) no
O10 Mo1 Cl1 Mo4 . . . . 16.70(8) no
C4 Mo1 Cl1 Mo4 . . . . -171.26(14) no
O9 Mo1 Cl1 Mo4 . . . . 91.46(8) no
C3 Mo1 Cl1 Mo4 . . . . -134.43(13) no
C5 Mo1 Cl1 Mo4 . . . . 170.62(13) no
C1 Mo1 Cl1 Mo3 . . . . -172.40(16) no
O10 Mo1 Cl1 Mo3 . . . . -85.40(8) no
C4 Mo1 Cl1 Mo3 . . . . 86.65(14) no
O9 Mo1 Cl1 Mo3 . . . . -10.63(8) no
C3 Mo1 Cl1 Mo3 . . . . 123.48(13) no
C5 Mo1 Cl1 Mo3 . . . . 68.52(13) no
C11 Mo3 Cl1 Mo4 . . . . -164.53(15) no
O9 Mo3 Cl1 Mo4 . . . . -76.11(8) no
C14 Mo3 Cl1 Mo4 . . . . 92.12(17) no
C13 Mo3 Cl1 Mo4 . . . . 128.05(17) no
C15 Mo3 Cl1 Mo4 . . . . 77.73(16) no
Cl2 Mo3 Cl1 Mo4 . . . . 4.80(4) no
C11 Mo3 Cl1 Mo1 . . . . -77.48(15) no
O9 Mo3 Cl1 Mo1 . . . . 10.94(8) no
C14 Mo3 Cl1 Mo1 . . . . 179.18(17) no
C13 Mo3 Cl1 Mo1 . . . . -144.89(17) no
C15 Mo3 Cl1 Mo1 . . . . 164.79(15) no
Cl2 Mo3 Cl1 Mo1 . . . . 91.86(4) no
C11 Mo3 Cl2 Mo2 . . . . -14.8(8) no
C12 Mo3 Cl2 Mo2 . . . . 75.97(14) no
O9 Mo3 Cl2 Mo2 . . . . -16.00(7) no
C14 Mo3 Cl2 Mo2 . . . . 178.16(15) no
C13 Mo3 Cl2 Mo2 . . . . -167.22(16) no
C15 Mo3 Cl2 Mo2 . . . . 142.56(14) no
Cl1 Mo3 Cl2 Mo2 . . . . -94.70(3) no
C11 Mo3 Cl2 Mo4 . . . . 75.2(8) no
C12 Mo3 Cl2 Mo4 . . . . 165.96(14) no
O9 Mo3 Cl2 Mo4 . . . . 73.99(8) no
C14 Mo3 Cl2 Mo4 . . . . -91.85(16) no
C13 Mo3 Cl2 Mo4 . . . . -77.23(17) no
C15 Mo3 Cl2 Mo4 . . . . -127.44(14) no
Cl1 Mo3 Cl2 Mo4 . . . . -4.70(3) no
C7 Mo2 Cl2 Mo3 . . . . -71.17(13) no
O9 Mo2 Cl2 Mo3 . . . . 16.00(7) no
C9 Mo2 Cl2 Mo3 . . . . -171.50(12) no
O10 Mo2 Cl2 Mo3 . . . . 91.04(8) no
C8 Mo2 Cl2 Mo3 . . . . 169.02(13) no
C10 Mo2 Cl2 Mo3 . . . . -135.24(12) no
C7 Mo2 Cl2 Mo4 . . . . -172.56(13) no
O9 Mo2 Cl2 Mo4 . . . . -85.40(8) no
C9 Mo2 Cl2 Mo4 . . . . 87.10(12) no
O10 Mo2 Cl2 Mo4 . . . . -10.36(8) no
C8 Mo2 Cl2 Mo4 . . . . 67.62(13) no
C10 Mo2 Cl2 Mo4 . . . . 123.37(12) no
C17 Mo4 Cl2 Mo3 . . . . -164.04(14) no
C16 Mo4 Cl2 Mo3 . . . . -63.9(8) no
O10 Mo4 Cl2 Mo3 . . . . -75.96(8) no
C19 Mo4 Cl2 Mo3 . . . . 92.81(14) no
C20 Mo4 Cl2 Mo3 . . . . 128.16(13) no
C18 Mo4 Cl2 Mo3 . . . . 77.44(15) no
Cl1 Mo4 Cl2 Mo3 . . . . 4.76(4) no
C17 Mo4 Cl2 Mo2 . . . . -77.42(14) no
C16 Mo4 Cl2 Mo2 . . . . 22.7(8) no
O10 Mo4 Cl2 Mo2 . . . . 10.66(8) no
C19 Mo4 Cl2 Mo2 . . . . 179.43(14) no
C20 Mo4 Cl2 Mo2 . . . . -145.22(13) no
C18 Mo4 Cl2 Mo2 . . . . 164.06(15) no
Cl1 Mo4 Cl2 Mo2 . . . . 91.38(4) no
C11 Mo3 O9 Mo2 . . . . -158.92(17) no
C12 Mo3 O9 Mo2 . . . . -79.61(17) no
C14 Mo3 O9 Mo2 . . . . 65.4(6) no
C13 Mo3 O9 Mo2 . . . . 150.0(3) no
C15 Mo3 O9 Mo2 . . . . -27.0(4) no
Cl2 Mo3 O9 Mo2 . . . . 20.85(9) no
Cl1 Mo3 O9 Mo2 . . . . 101.19(11) no
C11 Mo3 O9 Mo1 . . . . 85.80(18) no
C12 Mo3 O9 Mo1 . . . . 165.12(17) no
C14 Mo3 O9 Mo1 . . . . -49.9(6) no
C13 Mo3 O9 Mo1 . . . . 34.7(4) no
C15 Mo3 O9 Mo1 . . . . -142.2(3) no
Cl2 Mo3 O9 Mo1 . . . . -94.42(12) no
Cl1 Mo3 O9 Mo1 . . . . -14.09(10) no
C6 Mo2 O9 Mo3 . . . . 162.83(16) no
C7 Mo2 O9 Mo3 . . . . 84.13(17) no
C9 Mo2 O9 Mo3 . . . . -41.3(4) no
O10 Mo2 O9 Mo3 . . . . -98.38(13) no
C8 Mo2 O9 Mo3 . . . . -135.2(3) no
C10 Mo2 O9 Mo3 . . . . 37.1(3) no
Cl2 Mo2 O9 Mo3 . . . . -20.69(9) no
C6 Mo2 O9 Mo1 . . . . -74.46(16) no
C7 Mo2 O9 Mo1 . . . . -153.16(16) no
C9 Mo2 O9 Mo1 . . . . 81.5(4) no
O10 Mo2 O9 Mo1 . . . . 24.33(10) no
C8 Mo2 O9 Mo1 . . . . -12.5(3) no
C10 Mo2 O9 Mo1 . . . . 159.8(2) no
Cl2 Mo2 O9 Mo1 . . . . 102.02(9) no
C2 Mo1 O9 Mo3 . . . . -172.48(17) no
C1 Mo1 O9 Mo3 . . . . 104.1(6) no
O10 Mo1 O9 Mo3 . . . . 95.28(14) no
C4 Mo1 O9 Mo3 . . . . -67.29(19) no
C3 Mo1 O9 Mo3 . . . . -53.2(2) no
C5 Mo1 O9 Mo3 . . . . -101.01(17) no
Cl1 Mo1 O9 Mo3 . . . . 14.19(10) no
C2 Mo1 O9 Mo2 . . . . 67.22(17) no
C1 Mo1 O9 Mo2 . . . . -16.2(6) no
O10 Mo1 O9 Mo2 . . . . -25.02(10) no
C4 Mo1 O9 Mo2 . . . . 172.41(17) no
C3 Mo1 O9 Mo2 . . . . -173.55(18) no
C5 Mo1 O9 Mo2 . . . . 138.69(15) no
Cl1 Mo1 O9 Mo2 . . . . -106.11(10) no
C17 Mo4 O10 Mo1 . . . . -154.38(17) no
C16 Mo4 O10 Mo1 . . . . -75.64(18) no
C19 Mo4 O10 Mo1 . . . . 67.6(5) no
C20 Mo4 O10 Mo1 . . . . 151.6(2) no
C18 Mo4 O10 Mo1 . . . . -25.4(3) no
Cl1 Mo4 O10 Mo1 . . . . 21.69(9) no
Cl2 Mo4 O10 Mo1 . . . . 102.10(11) no
C17 Mo4 O10 Mo2 . . . . 89.52(18) no
C16 Mo4 O10 Mo2 . . . . 168.26(18) no
C19 Mo4 O10 Mo2 . . . . -48.5(5) no
C20 Mo4 O10 Mo2 . . . . 35.5(3) no
C18 Mo4 O10 Mo2 . . . . -141.5(3) no
Cl1 Mo4 O10 Mo2 . . . . -94.41(12) no
Cl2 Mo4 O10 Mo2 . . . . -14.00(10) no
C2 Mo1 O10 Mo4 . . . . 159.91(17) no
C1 Mo1 O10 Mo4 . . . . 82.34(19) no
C4 Mo1 O10 Mo4 . . . . -44.1(5) no
O9 Mo1 O10 Mo4 . . . . -100.33(13) no
C3 Mo1 O10 Mo4 . . . . 35.1(3) no
C5 Mo1 O10 Mo4 . . . . -138.5(3) no
Cl1 Mo1 O10 Mo4 . . . . -21.55(9) no
C2 Mo1 O10 Mo2 . . . . -75.52(16) no
C1 Mo1 O10 Mo2 . . . . -153.09(18) no
C4 Mo1 O10 Mo2 . . . . 80.5(5) no
O9 Mo1 O10 Mo2 . . . . 24.24(10) no
C3 Mo1 O10 Mo2 . . . . 159.6(2) no
C5 Mo1 O10 Mo2 . . . . -13.9(4) no
Cl1 Mo1 O10 Mo2 . . . . 103.02(9) no
C6 Mo2 O10 Mo4 . . . . -171.13(17) no
C7 Mo2 O10 Mo4 . . . . 104.5(5) no
O9 Mo2 O10 Mo4 . . . . 95.95(14) no
C9 Mo2 O10 Mo4 . . . . -65.98(17) no
C8 Mo2 O10 Mo4 . . . . -100.20(17) no
C10 Mo2 O10 Mo4 . . . . -53.4(2) no
Cl2 Mo2 O10 Mo4 . . . . 14.13(10) no
C6 Mo2 O10 Mo1 . . . . 67.90(17) no
C7 Mo2 O10 Mo1 . . . . -16.5(5) no
O9 Mo2 O10 Mo1 . . . . -25.01(10) no
C9 Mo2 O10 Mo1 . . . . 173.05(15) no
C8 Mo2 O10 Mo1 . . . . 138.83(15) no
C10 Mo2 O10 Mo1 . . . . -174.33(16) no
Cl2 Mo2 O10 Mo1 . . . . -106.84(10) no
C2 Mo1 C3 C4 . . . . 93.8(3) no
C1 Mo1 C3 C4 . . . . 163.4(4) no
O10 Mo1 C3 C4 . . . . -143.7(3) no
O9 Mo1 C3 C4 . . . . -23.9(4) no
C5 Mo1 C3 C4 . . . . 33.0(3) no
Cl1 Mo1 C3 C4 . . . . -88.4(3) no
Mo1 C3 C4 C5 . . . . -68.5(4) no
C2 Mo1 C4 C5 . . . . 27.4(3) no
C1 Mo1 C4 C5 . . . . 107.5(3) no
O10 Mo1 C4 C5 . . . . -127.9(4) no
O9 Mo1 C4 C5 . . . . -75.2(3) no
C3 Mo1 C4 C5 . . . . 123.1(5) no
Cl1 Mo1 C4 C5 . . . . -150.1(3) no
C2 Mo1 C4 C3 . . . . -95.7(3) no
C1 Mo1 C4 C3 . . . . -15.6(4) no
O10 Mo1 C4 C3 . . . . 108.9(5) no
O9 Mo1 C4 C3 . . . . 161.7(3) no
C5 Mo1 C4 C3 . . . . -123.1(5) no
Cl1 Mo1 C4 C3 . . . . 86.8(3) no
C3 C4 C5 Mo1 . . . . 67.7(4) no
C2 Mo1 C5 C4 . . . . -152.1(4) no
C1 Mo1 C5 C4 . . . . -82.7(4) no
O10 Mo1 C5 C4 . . . . 141.4(3) no
O9 Mo1 C5 C4 . . . . 105.2(3) no
C3 Mo1 C5 C4 . . . . -34.4(3) no
Cl1 Mo1 C5 C4 . . . . 32.6(3) no
C6 Mo2 C8 C9 . . . . -151.8(3) no
C7 Mo2 C8 C9 . . . . -81.7(3) no
O9 Mo2 C8 C9 . . . . 141.0(3) no
O10 Mo2 C8 C9 . . . . 105.9(3) no
C10 Mo2 C8 C9 . . . . -34.1(3) no
Cl2 Mo2 C8 C9 . . . . 34.5(3) no
Mo2 C8 C9 C10 . . . . 67.8(4) no
C6 Mo2 C9 C8 . . . . 27.6(3) no
C7 Mo2 C9 C8 . . . . 108.8(3) no
O9 Mo2 C9 C8 . . . . -127.6(4) no
O10 Mo2 C9 C8 . . . . -74.0(3) no
C10 Mo2 C9 C8 . . . . 122.7(4) no
Cl2 Mo2 C9 C8 . . . . -147.9(3) no
C6 Mo2 C9 C10 . . . . -95.1(3) no
C7 Mo2 C9 C10 . . . . -13.9(3) no
O9 Mo2 C9 C10 . . . . 109.6(4) no
O10 Mo2 C9 C10 . . . . 163.2(3) no
C8 Mo2 C9 C10 . . . . -122.7(4) no
Cl2 Mo2 C9 C10 . . . . 89.3(3) no
C8 C9 C10 Mo2 . . . . -67.9(4) no
C6 Mo2 C10 C9 . . . . 94.2(3) no
C7 Mo2 C10 C9 . . . . 165.2(3) no
O9 Mo2 C10 C9 . . . . -142.2(3) no
O10 Mo2 C10 C9 . . . . -21.8(3) no
C8 Mo2 C10 C9 . . . . 33.8(3) no
Cl2 Mo2 C10 C9 . . . . -85.7(3) no
C11 Mo3 C13 C14 . . . . 159.9(4) no
C12 Mo3 C13 C14 . . . . 88.5(4) no
O9 Mo3 C13 C14 . . . . -144.0(3) no
C15 Mo3 C13 C14 . . . . 34.3(3) no
Cl2 Mo3 C13 C14 . . . . -25.3(4) no
Cl1 Mo3 C13 C14 . . . . -96.1(3) no
Mo3 C13 C14 C15 . . . . -68.9(4) no
C11 Mo3 C14 C15 . . . . 102.5(4) no
C12 Mo3 C14 C15 . . . . 20.6(4) no
O9 Mo3 C14 C15 . . . . -123.5(5) no
C13 Mo3 C14 C15 . . . . 121.8(5) no
Cl2 Mo3 C14 C15 . . . . -80.0(3) no
Cl1 Mo3 C14 C15 . . . . -158.3(3) no
C11 Mo3 C14 C13 . . . . -19.3(4) no
C12 Mo3 C14 C13 . . . . -101.2(3) no
O9 Mo3 C14 C13 . . . . 114.7(5) no
C15 Mo3 C14 C13 . . . . -121.8(5) no
Cl2 Mo3 C14 C13 . . . . 158.2(3) no
Cl1 Mo3 C14 C13 . . . . 79.9(3) no
C13 C14 C15 Mo3 . . . . 68.4(4) no
C11 Mo3 C15 C14 . . . . -88.1(4) no
C12 Mo3 C15 C14 . . . . -158.4(4) no
O9 Mo3 C15 C14 . . . . 143.5(3) no
C13 Mo3 C15 C14 . . . . -34.6(3) no
Cl2 Mo3 C15 C14 . . . . 96.2(3) no
Cl1 Mo3 C15 C14 . . . . 25.1(4) no
C17 Mo4 C18 C19 . . . . -90.1(3) no
C16 Mo4 C18 C19 . . . . -160.4(4) no
O10 Mo4 C18 C19 . . . . 144.1(3) no
C20 Mo4 C18 C19 . . . . -34.1(3) no
Cl1 Mo4 C18 C19 . . . . 97.6(3) no
Cl2 Mo4 C18 C19 . . . . 26.9(3) no
Mo4 C18 C19 C20 . . . . 67.8(4) no
C17 Mo4 C19 C20 . . . . -22.3(3) no
C16 Mo4 C19 C20 . . . . -103.4(3) no
O10 Mo4 C19 C20 . . . . 114.2(5) no
C18 Mo4 C19 C20 . . . . -122.1(4) no
Cl1 Mo4 C19 C20 . . . . 159.0(3) no
Cl2 Mo4 C19 C20 . . . . 80.9(3) no
C17 Mo4 C19 C18 . . . . 99.7(3) no
C16 Mo4 C19 C18 . . . . 18.7(3) no
O10 Mo4 C19 C18 . . . . -123.7(4) no
C20 Mo4 C19 C18 . . . . 122.1(4) no
Cl1 Mo4 C19 C18 . . . . -78.9(3) no
Cl2 Mo4 C19 C18 . . . . -157.0(3) no
C18 C19 C20 Mo4 . . . . -67.9(4) no
C17 Mo4 C20 C19 . . . . 156.9(3) no
C16 Mo4 C20 C19 . . . . 86.4(3) no
O10 Mo4 C20 C19 . . . . -144.0(3) no
C18 Mo4 C20 C19 . . . . 34.4(3) no
Cl1 Mo4 C20 C19 . . . . -24.6(3) no
Cl2 Mo4 C20 C19 . . . . -96.0(3) no
C24 O11 C21 C22 . . . . -36.7(6) no
O11 C21 C22 C23 . . . . 17.7(7) no
C21 C22 C23 C24 . . . . 6.4(7) no
C21 O11 C24 C23 . . . . 41.2(6) no
C22 C23 C24 O11 . . . . -28.8(6) no
C30 C25 C26 C27 . . . . 1.9(7) no
C37 C25 C26 C27 . . . . -178.9(5) no
C25 C26 C27 C28 . . . . -1.1(7) no
C26 C27 C28 C29 . . . . -0.6(8) no
C27 C28 C29 C30 . . . . 1.7(8) no
C28 C29 C30 C25 . . . . -0.9(7) no
C28 C29 C30 C31 . . . . 179.3(5) no
C26 C25 C30 C29 . . . . -0.9(7) no
C37 C25 C30 C29 . . . . 179.7(4) no
C26 C25 C30 C31 . . . . 179.0(4) no
C37 C25 C30 C31 . . . . -0.5(5) no
C29 C30 C31 O12 . . . . -2.1(9) no
C25 C30 C31 O12 . . . . 178.1(5) no
C29 C30 C31 C32 . . . . 179.9(5) no
C25 C30 C31 C32 . . . . 0.1(5) no
O12 C31 C32 C33 . . . . 2.8(9) no
C30 C31 C32 C33 . . . . -179.3(5) no
O12 C31 C32 C37 . . . . -177.6(5) no
C30 C31 C32 C37 . . . . 0.3(5) no
C37 C32 C33 C34 . . . . 1.2(7) no
C31 C32 C33 C34 . . . . -179.2(5) no
C32 C33 C34 C35 . . . . -0.4(8) no
C33 C34 C35 C36 . . . . 0.0(8) no
C34 C35 C36 C37 . . . . -0.2(8) no
C35 C36 C37 C32 . . . . 0.9(7) no
C35 C36 C37 C25 . . . . -179.7(5) no
C33 C32 C37 C36 . . . . -1.5(7) no
C31 C32 C37 C36 . . . . 178.9(4) no
C33 C32 C37 C25 . . . . 179.1(4) no
C31 C32 C37 C25 . . . . -0.6(5) no
C26 C25 C37 C36 . . . . 2.0(8) no
C30 C25 C37 C36 . . . . -178.7(5) no
C26 C25 C37 C32 . . . . -178.7(5) no
C30 C25 C37 C32 . . . . 0.7(5) no
